data_7102711
loop_
_publ_author_name
'Hausmann, Julia'
'Brooker, Sally'

_publ_section_title
;
 Control of molecular architecture by use of the appropriate ligand
 isomer: a mononuclear "corner-type" versus a tetranuclear [2 x 2]
 grid-type cobalt(III) complex.
;
_journal_issue 13
_journal_name_full 'Chemical communications (Cambridge, England)'
_journal_page_first 1530
_journal_page_last 1531
_journal_paper_doi 10.1039/b403905j
_journal_year 2004
_chemical_formula_sum 'C80 H72 B0 Co4 F0 N24 O8'
_chemical_formula_weight 1733.34
_chemical_name_systematic
;
?
;
_space_group_IT_number 14
_symmetry_cell_setting monoclinic
_symmetry_space_group_name_Hall '-P 2ybc'
_symmetry_space_group_name_H-M 'P 1 21/c 1'
_atom_sites_solution_hydrogens geom
_atom_sites_solution_primary direct
_atom_sites_solution_secondary difmap
_audit_creation_method SHELXL-97
_cell_angle_alpha 90.00
_cell_angle_beta 91.916(2)
_cell_angle_gamma 90.00
_cell_formula_units_Z 4
_cell_length_a 19.3906(19)
_cell_length_b 19.6881(19)
_cell_length_c 35.419(3)
_cell_measurement_temperature 164(2)
_cell_volume 13514(2)
_computing_structure_refinement 'SHELXL-97 (Sheldrick, 1997)'
_computing_structure_solution 'SHELXS-97 (Sheldrick, 1990)'
_diffrn_ambient_temperature 164(2)
_diffrn_measured_fraction_theta_full 0.979
_diffrn_measured_fraction_theta_max 0.979
_diffrn_measurement_device_type 'Bruker SMART area detector'
_diffrn_radiation_monochromator graphite
_diffrn_radiation_source 'fine-focus sealed tube'
_diffrn_radiation_type MoK\a
_diffrn_radiation_wavelength 0.71073
_diffrn_reflns_av_R_equivalents 0.0736
_diffrn_reflns_av_sigmaI/netI 0.1021
_diffrn_reflns_limit_h_max 24
_diffrn_reflns_limit_h_min -22
_diffrn_reflns_limit_k_max 24
_diffrn_reflns_limit_k_min -24
_diffrn_reflns_limit_l_max 44
_diffrn_reflns_limit_l_min -18
_diffrn_reflns_number 93070
_diffrn_reflns_theta_full 26.41
_diffrn_reflns_theta_max 26.41
_diffrn_reflns_theta_min 1.53
_exptl_absorpt_coefficient_mu 0.525
_exptl_absorpt_correction_T_max 1.00
_exptl_absorpt_correction_T_min 0.79
_exptl_absorpt_correction_type 'Semi-empirical (SADABS)'
_exptl_crystal_colour red
_exptl_crystal_density_diffrn 0.852
_exptl_crystal_density_method 'not measured'
_exptl_crystal_description block
_exptl_crystal_F_000 3568
_exptl_crystal_size_max 0.70
_exptl_crystal_size_mid 0.60
_exptl_crystal_size_min 0.20
_refine_diff_density_max 0.980
_refine_diff_density_min -1.220
_refine_diff_density_rms 0.093
_refine_ls_extinction_method none
_refine_ls_goodness_of_fit_ref 0.983
_refine_ls_hydrogen_treatment mixed
_refine_ls_matrix_type full
_refine_ls_number_parameters 1045
_refine_ls_number_reflns 27173
_refine_ls_number_restraints 0
_refine_ls_restrained_S_all 0.983
_refine_ls_R_factor_all 0.1180
_refine_ls_R_factor_gt 0.0772
_refine_ls_shift/su_max 0.002
_refine_ls_shift/su_mean 0.000
_refine_ls_structure_factor_coef Fsqd
_refine_ls_weighting_details 'calc w=1/[\s^2^(Fo^2^)+(0.1217P)^2^+0.0000P] where P=(Fo^2^+2Fc^2^)/3'
_refine_ls_weighting_scheme calc
_refine_ls_wR_factor_gt 0.1982
_refine_ls_wR_factor_ref 0.2116
_reflns_number_gt 16302
_reflns_number_total 27173
_reflns_threshold_expression >2sigma(I)
_cod_data_source_file b403905j.txt
_cod_data_source_block co2lgmzz
_cod_depositor_comments
;
The following automatic conversions were performed:
'_symmetry_cell_setting' value 'Monoclinic' changed to 'monoclinic'
according to '/home/saulius/struct/CIF-dictionaries/cif_core.dic'
dictionary named 'cif_core.dic' version 2.4.1 from 2010-06-29.

Automatic conversion script
Id: cif_fix_enum 1527 2010-12-29 10:47:43Z saulius 
;
_cod_original_sg_symbol_H-M P2(1)/c
_cod_database_code 7102711

loop_
_symmetry_equiv_pos_as_xyz
'x, y, z'
'-x, y+1/2, -z+1/2'
'-x, -y, -z'
'x, -y-1/2, z-1/2'

loop_
_atom_site_label
_atom_site_type_symbol
_atom_site_fract_x
_atom_site_fract_y
_atom_site_fract_z
_atom_site_U_iso_or_equiv
_atom_site_adp_type
_atom_site_occupancy
_atom_site_symmetry_multiplicity
_atom_site_calc_flag
_atom_site_refinement_flags
Co1 Co 0.35964(3) 0.67138(3) 0.841982(15) 0.02501(15) Uani 1 1 d .
Co2 Co 0.14773(3) 0.40904(3) 0.845782(15) 0.02430(14) Uani 1 1 d .
Co3 Co 0.12170(3) 0.41894(3) 0.658572(15) 0.02364(14) Uani 1 1 d .
Co4 Co 0.36516(3) 0.65246(3) 0.655057(15) 0.02379(14) Uani 1 1 d .
N1 N 0.29242(18) 0.59841(16) 0.83818(9) 0.0242(8) Uani 1 1 d .
N2 N 0.42263(18) 0.59615(18) 0.84899(10) 0.0300(8) Uani 1 1 d .
N3 N 0.43568(17) 0.74022(16) 0.84529(9) 0.0228(7) Uani 1 1 d .
N4 N 0.21472(16) 0.48209(16) 0.84074(9) 0.0211(7) Uani 1 1 d .
N5 N 0.08468(18) 0.48292(17) 0.85102(9) 0.0274(8) Uani 1 1 d .
N6 N 0.07403(18) 0.34093(17) 0.85001(9) 0.0271(8) Uani 1 1 d .
O1 O 0.43259(16) 0.48200(15) 0.83669(9) 0.0365(7) Uani 1 1 d .
O2 O 0.07245(15) 0.59707(14) 0.83427(9) 0.0355(7) Uani 1 1 d .
C1 C 0.3219(2) 0.5355(2) 0.83791(11) 0.0254(9) Uani 1 1 d .
C2 C 0.2831(2) 0.4771(2) 0.83900(11) 0.0242(9) Uani 1 1 d .
H2 H 0.3047 0.4339 0.8385 0.029 Uiso 1 1 calc R
C3 C 0.1842(2) 0.5445(2) 0.83811(11) 0.0263(9) Uani 1 1 d .
C4 C 0.2249(2) 0.6024(2) 0.83656(11) 0.0269(9) Uani 1 1 d .
H4 H 0.2034 0.6457 0.8343 0.032 Uiso 1 1 calc R
C5 C 0.4012(2) 0.5363(2) 0.84108(12) 0.0249(9) Uani 1 1 d .
C6 C 0.4968(2) 0.6057(2) 0.85784(14) 0.0362(11) Uani 1 1 d .
H6A H 0.5212 0.6137 0.8341 0.043 Uiso 1 1 calc R
H6B H 0.5158 0.5638 0.8696 0.043 Uiso 1 1 calc R
C7 C 0.5093(2) 0.6649(2) 0.88433(13) 0.0398(12) Uani 1 1 d .
H7A H 0.4807 0.6590 0.9067 0.048 Uiso 1 1 calc R
H7B H 0.5583 0.6646 0.8932 0.048 Uiso 1 1 calc R
C8 C 0.4932(2) 0.7317(2) 0.86662(13) 0.0366(11) Uani 1 1 d .
C9 C 0.5421(3) 0.7851(3) 0.87079(15) 0.0461(13) Uani 1 1 d .
H9 H 0.5830 0.7795 0.8860 0.055 Uiso 1 1 calc R
C10 C 0.5287(3) 0.8445(2) 0.85243(15) 0.0453(13) Uani 1 1 d .
H10 H 0.5593 0.8819 0.8557 0.054 Uiso 1 1 calc R
C11 C 0.4720(2) 0.8505(3) 0.82956(14) 0.0419(12) Uani 1 1 d .
H11 H 0.4639 0.8916 0.8161 0.050 Uiso 1 1 calc R
C12 C 0.4277(2) 0.8000(2) 0.82574(12) 0.0316(10) Uani 1 1 d .
H12 H 0.3890 0.8051 0.8089 0.038 Uiso 1 1 calc R
C13 C 0.1080(2) 0.5442(2) 0.84068(11) 0.0263(9) Uani 1 1 d .
C14 C 0.0130(2) 0.4754(2) 0.85991(14) 0.0382(11) Uani 1 1 d .
H14A H -0.0144 0.4650 0.8365 0.046 Uiso 1 1 calc R
H14B H -0.0043 0.5187 0.8702 0.046 Uiso 1 1 calc R
C15 C 0.0034(2) 0.4204(2) 0.88786(13) 0.0372(11) Uani 1 1 d .
H15A H -0.0446 0.4217 0.8966 0.045 Uiso 1 1 calc R
H15B H 0.0348 0.4282 0.9100 0.045 Uiso 1 1 calc R
C16 C 0.0178(2) 0.3502(2) 0.87124(12) 0.0363(11) Uani 1 1 d .
C17 C -0.0308(3) 0.2975(3) 0.87746(14) 0.0466(13) Uani 1 1 d .
H17 H -0.0706 0.3051 0.8918 0.056 Uiso 1 1 calc R
C18 C -0.0175(3) 0.2343(3) 0.86150(15) 0.0447(13) Uani 1 1 d .
H18 H -0.0451 0.1961 0.8673 0.054 Uiso 1 1 calc R
C19 C 0.0359(2) 0.2276(2) 0.83733(15) 0.0443(13) Uani 1 1 d .
H19 H 0.0428 0.1861 0.8243 0.053 Uiso 1 1 calc R
C20 C 0.0786(2) 0.2806(2) 0.83231(13) 0.0332(10) Uani 1 1 d .
H20 H 0.1145 0.2751 0.8150 0.040 Uiso 1 1 calc R
N7 N 0.13442(17) 0.41423(16) 0.79131(9) 0.0243(7) Uani 1 1 d .
N8 N 0.21617(18) 0.34177(16) 0.83298(9) 0.0258(8) Uani 1 1 d .
N9 N 0.17308(17) 0.40523(18) 0.90048(9) 0.0275(8) Uani 1 1 d .
N10 N 0.13334(16) 0.40953(16) 0.71347(9) 0.0212(7) Uani 1 1 d .
N11 N 0.04911(16) 0.48104(17) 0.67123(10) 0.0261(8) Uani 1 1 d .
N12 N 0.10748(18) 0.43595(18) 0.60347(9) 0.0283(8) Uani 1 1 d .
O3 O 0.27528(17) 0.30013(15) 0.78205(8) 0.0360(8) Uani 1 1 d .
O4 O 0.00329(16) 0.53581(16) 0.72257(8) 0.0379(8) Uani 1 1 d .
C21 C 0.1794(2) 0.37344(19) 0.77236(11) 0.0212(8) Uani 1 1 d .
C22 C 0.1780(2) 0.37300(19) 0.73338(11) 0.0219(9) Uani 1 1 d .
H22 H 0.2102 0.3456 0.7206 0.026 Uiso 1 1 calc R
C23 C 0.0894(2) 0.4511(2) 0.73204(11) 0.0231(9) Uani 1 1 d .
C24 C 0.0884(2) 0.4516(2) 0.77122(11) 0.0228(9) Uani 1 1 d .
H24 H 0.0553 0.4782 0.7837 0.027 Uiso 1 1 calc R
C25 C 0.2287(2) 0.3352(2) 0.79682(12) 0.0264(9) Uani 1 1 d .
C26 C 0.2559(2) 0.2997(2) 0.86041(12) 0.0344(11) Uani 1 1 d .
H26A H 0.2990 0.3234 0.8683 0.041 Uiso 1 1 calc R
H26B H 0.2683 0.2560 0.8487 0.041 Uiso 1 1 calc R
C27 C 0.2112(2) 0.2868(2) 0.89521(12) 0.0348(11) Uani 1 1 d .
H27A H 0.1660 0.2682 0.8865 0.042 Uiso 1 1 calc R
H27B H 0.2342 0.2522 0.9115 0.042 Uiso 1 1 calc R
C28 C 0.1998(2) 0.3476(2) 0.91742(12) 0.0307(10) Uani 1 1 d .
C29 C 0.2192(3) 0.3500(3) 0.95637(13) 0.0451(13) Uani 1 1 d .
H29 H 0.2389 0.3109 0.9682 0.054 Uiso 1 1 calc R
C30 C 0.2100(3) 0.4074(3) 0.97702(14) 0.0436(12) Uani 1 1 d .
H30 H 0.2213 0.4078 1.0033 0.052 Uiso 1 1 calc R
C31 C 0.1839(3) 0.4660(3) 0.95919(12) 0.0478(14) Uani 1 1 d .
H31 H 0.1777 0.5068 0.9730 0.057 Uiso 1 1 calc R
C32 C 0.1675(2) 0.4628(2) 0.92140(13) 0.0370(11) Uani 1 1 d .
H32 H 0.1515 0.5030 0.9091 0.044 Uiso 1 1 calc R
C33 C 0.0428(2) 0.4946(2) 0.70765(12) 0.0267(9) Uani 1 1 d .
C34 C 0.0015(2) 0.5135(2) 0.64340(11) 0.0321(10) Uani 1 1 d .
H34A H 0.0236 0.5542 0.6327 0.038 Uiso 1 1 calc R
H34B H -0.0409 0.5280 0.6559 0.038 Uiso 1 1 calc R
C35 C -0.0168(2) 0.4630(3) 0.61173(13) 0.0422(12) Uani 1 1 d .
H35A H -0.0308 0.4192 0.6228 0.051 Uiso 1 1 calc R
H35B H -0.0562 0.4807 0.5962 0.051 Uiso 1 1 calc R
C36 C 0.0448(2) 0.4519(2) 0.58698(12) 0.0329(10) Uani 1 1 d .
C37 C 0.0364(3) 0.4535(2) 0.54809(13) 0.0411(12) Uani 1 1 d .
H37 H -0.0088 0.4566 0.5370 0.049 Uiso 1 1 calc R
C38 C 0.0930(3) 0.4507(3) 0.52496(14) 0.0622(17) Uani 1 1 d .
H38 H 0.0880 0.4568 0.4984 0.075 Uiso 1 1 calc R
C39 C 0.1560(3) 0.4387(3) 0.54216(14) 0.0565(15) Uani 1 1 d .
H39 H 0.1959 0.4352 0.5274 0.068 Uiso 1 1 calc R
C40 C 0.1619(3) 0.4316(2) 0.58132(12) 0.0364(11) Uani 1 1 d .
H40 H 0.2062 0.4234 0.5927 0.044 Uiso 1 1 calc R
N13 N 0.18934(16) 0.49178(17) 0.66116(9) 0.0236(7) Uani 1 1 d .
N14 N 0.20253(19) 0.36515(17) 0.65218(10) 0.0295(8) Uani 1 1 d .
N15 N 0.05934(19) 0.33961(17) 0.65631(10) 0.0313(9) Uani 1 1 d .
N16 N 0.29953(16) 0.57906(17) 0.65949(9) 0.0230(7) Uani 1 1 d .
N17 N 0.28499(17) 0.70681(16) 0.64808(9) 0.0242(8) Uani 1 1 d .
N18 N 0.42711(17) 0.73237(18) 0.65072(9) 0.0261(8) Uani 1 1 d .
O5 O 0.31979(15) 0.36587(15) 0.66599(9) 0.0362(7) Uani 1 1 d .
O6 O 0.16669(16) 0.70490(15) 0.66004(9) 0.0377(8) Uani 1 1 d .
C41 C 0.2553(2) 0.46881(19) 0.66238(11) 0.0214(9) Uani 1 1 d .
C42 C 0.3105(2) 0.5128(2) 0.66238(10) 0.0230(9) Uani 1 1 d .
H42 H 0.3563 0.4957 0.6644 0.028 Uiso 1 1 calc R
C43 C 0.2328(2) 0.6033(2) 0.66065(10) 0.0241(9) Uani 1 1 d .
C44 C 0.1777(2) 0.5581(2) 0.66201(10) 0.0214(8) Uani 1 1 d .
H44 H 0.1319 0.5747 0.6635 0.026 Uiso 1 1 calc R
C45 C 0.2641(2) 0.3926(2) 0.66068(12) 0.0302(10) Uani 1 1 d .
C46 C 0.2000(3) 0.2917(2) 0.64381(13) 0.0376(11) Uani 1 1 d .
H46A H 0.1947 0.2660 0.6676 0.045 Uiso 1 1 calc R
H46B H 0.2437 0.2775 0.6326 0.045 Uiso 1 1 calc R
C47 C 0.1399(3) 0.2758(2) 0.61657(13) 0.0396(12) Uani 1 1 d .
H47A H 0.1423 0.3062 0.5944 0.048 Uiso 1 1 calc R
H47B H 0.1447 0.2285 0.6075 0.048 Uiso 1 1 calc R
C48 C 0.0716(2) 0.2835(2) 0.63336(13) 0.0383(11) Uani 1 1 d .
C49 C 0.0210(3) 0.2343(3) 0.62704(15) 0.0505(14) Uani 1 1 d .
H49 H 0.0289 0.1973 0.6105 0.061 Uiso 1 1 calc R
C50 C -0.0419(3) 0.2399(3) 0.64544(17) 0.0555(15) Uani 1 1 d .
H50 H -0.0780 0.2082 0.6404 0.067 Uiso 1 1 calc R
C51 C -0.0500(3) 0.2912(3) 0.67042(15) 0.0456(13) Uani 1 1 d .
H51 H -0.0909 0.2935 0.6844 0.055 Uiso 1 1 calc R
C52 C -0.0003(2) 0.3393(2) 0.67564(13) 0.0324(10) Uani 1 1 d .
H52 H -0.0074 0.3742 0.6936 0.039 Uiso 1 1 calc R
C53 C 0.2233(2) 0.6789(2) 0.65626(11) 0.0241(9) Uani 1 1 d .
C54 C 0.2830(2) 0.7796(2) 0.63716(13) 0.0368(11) Uani 1 1 d .
H54A H 0.2888 0.8085 0.6599 0.044 Uiso 1 1 calc R
H54B H 0.2379 0.7905 0.6246 0.044 Uiso 1 1 calc R
C55 C 0.3413(2) 0.7930(2) 0.61013(14) 0.0403(12) Uani 1 1 d .
H55A H 0.3365 0.7613 0.5885 0.048 Uiso 1 1 calc R
H55B H 0.3364 0.8398 0.6001 0.048 Uiso 1 1 calc R
C56 C 0.4104(3) 0.7854(2) 0.62750(13) 0.0378(11) Uani 1 1 d .
C57 C 0.4603(3) 0.8382(2) 0.62270(15) 0.0450(13) Uani 1 1 d .
H57 H 0.4495 0.8760 0.6069 0.054 Uiso 1 1 calc R
C58 C 0.5224(3) 0.8342(3) 0.64063(15) 0.0483(14) Uani 1 1 d .
H58 H 0.5575 0.8662 0.6354 0.058 Uiso 1 1 calc R
C59 C 0.5347(3) 0.7839(3) 0.66627(14) 0.0420(12) Uani 1 1 d .
H59 H 0.5760 0.7839 0.6815 0.050 Uiso 1 1 calc R
C60 C 0.4887(2) 0.7351(2) 0.66992(12) 0.0355(11) Uani 1 1 d .
H60 H 0.4996 0.6994 0.6872 0.043 Uiso 1 1 calc R
N19 N 0.36110(16) 0.66514(16) 0.70937(9) 0.0215(7) Uani 1 1 d .
N20 N 0.43985(17) 0.59239(17) 0.66896(9) 0.0253(8) Uani 1 1 d .
N21 N 0.37122(18) 0.63065(17) 0.60081(10) 0.0298(8) Uani 1 1 d .
N22 N 0.36701(17) 0.66500(16) 0.78781(9) 0.0249(8) Uani 1 1 d .
N23 N 0.29005(17) 0.73764(16) 0.82807(10) 0.0264(8) Uani 1 1 d .
N24 N 0.33947(18) 0.67891(19) 0.89649(10) 0.0310(8) Uani 1 1 d .
O7 O 0.48993(16) 0.53829(16) 0.72048(8) 0.0391(8) Uani 1 1 d .
O8 O 0.22592(16) 0.77881(15) 0.77666(8) 0.0349(7) Uani 1 1 d .
C61 C 0.4055(2) 0.6237(2) 0.72914(11) 0.0235(9) Uani 1 1 d .
C62 C 0.40974(19) 0.6242(2) 0.76802(11) 0.0206(8) Uani 1 1 d .
H62 H 0.4424 0.5961 0.7811 0.025 Uiso 1 1 calc R
C63 C 0.3217(2) 0.7027(2) 0.76755(11) 0.0247(9) Uani 1 1 d .
C64 C 0.3199(2) 0.70389(19) 0.72904(11) 0.0232(9) Uani 1 1 d .
H64 H 0.2884 0.7333 0.7161 0.028 Uiso 1 1 calc R
C65 C 0.4508(2) 0.5789(2) 0.70607(12) 0.0280(9) Uani 1 1 d .
C66 C 0.4848(2) 0.5575(2) 0.64311(11) 0.0289(10) Uani 1 1 d .
H66A H 0.4637 0.5138 0.6352 0.035 Uiso 1 1 calc R
H66B H 0.5298 0.5478 0.6560 0.035 Uiso 1 1 calc R
C67 C 0.4959(2) 0.6025(2) 0.60808(12) 0.0346(11) Uani 1 1 d .
H67A H 0.5131 0.6475 0.6165 0.042 Uiso 1 1 calc R
H67B H 0.5316 0.5815 0.5925 0.042 Uiso 1 1 calc R
C68 C 0.4307(2) 0.6119(2) 0.58420(12) 0.0299(10) Uani 1 1 d .
C69 C 0.4325(3) 0.5976(3) 0.54662(14) 0.0505(14) Uani 1 1 d .
H69 H 0.4746 0.5834 0.5362 0.061 Uiso 1 1 calc R
C70 C 0.3728(3) 0.6036(3) 0.52282(13) 0.0516(14) Uani 1 1 d .
H70 H 0.3745 0.5975 0.4963 0.062 Uiso 1 1 calc R
C71 C 0.3097(3) 0.6192(3) 0.54056(15) 0.0513(14) Uani 1 1 d .
H71 H 0.2675 0.6203 0.5262 0.062 Uiso 1 1 calc R
C72 C 0.3104(2) 0.6327(2) 0.57859(12) 0.0345(11) Uani 1 1 d .
H72 H 0.2684 0.6437 0.5901 0.041 Uiso 1 1 calc R
C73 C 0.2734(2) 0.7438(2) 0.79218(12) 0.0278(10) Uani 1 1 d .
C74 C 0.2529(2) 0.7804(2) 0.85431(12) 0.0337(11) Uani 1 1 d .
H74A H 0.2112 0.7565 0.8627 0.040 Uiso 1 1 calc R
H74B H 0.2382 0.8230 0.8416 0.040 Uiso 1 1 calc R
C75 C 0.3004(2) 0.7966(2) 0.88832(12) 0.0339(11) Uani 1 1 d .
H75A H 0.3446 0.8145 0.8793 0.041 Uiso 1 1 calc R
H75B H 0.2789 0.8325 0.9036 0.041 Uiso 1 1 calc R
C76 C 0.3146(3) 0.7367(2) 0.91263(13) 0.0390(11) Uani 1 1 d .
C77 C 0.3001(3) 0.7369(3) 0.95166(14) 0.0534(14) Uani 1 1 d .
H77 H 0.2844 0.7776 0.9629 0.064 Uiso 1 1 calc R
C78 C 0.3079(3) 0.6819(3) 0.97281(14) 0.0637(17) Uani 1 1 d .
H78 H 0.2973 0.6830 0.9988 0.076 Uiso 1 1 calc R
C79 C 0.3322(3) 0.6213(3) 0.95616(15) 0.0619(17) Uani 1 1 d .
H79 H 0.3392 0.5813 0.9708 0.074 Uiso 1 1 calc R
C80 C 0.3454(3) 0.6218(2) 0.91902(14) 0.0437(12) Uani 1 1 d .
H80 H 0.3594 0.5805 0.9077 0.052 Uiso 1 1 calc R

loop_
_atom_site_aniso_label
_atom_site_aniso_U_11
_atom_site_aniso_U_22
_atom_site_aniso_U_33
_atom_site_aniso_U_23
_atom_site_aniso_U_13
_atom_site_aniso_U_12
Co1 0.0247(3) 0.0206(3) 0.0299(3) -0.0028(2) 0.0032(2) -0.0037(2)
Co2 0.0240(3) 0.0194(3) 0.0294(3) 0.0022(2) 0.0007(2) -0.0024(2)
Co3 0.0229(3) 0.0194(3) 0.0284(3) -0.0001(2) -0.0021(2) -0.0043(2)
Co4 0.0223(3) 0.0203(3) 0.0288(3) 0.0002(2) 0.0018(2) -0.0019(2)
N1 0.034(2) 0.0106(17) 0.0280(18) -0.0023(13) 0.0052(15) 0.0023(15)
N2 0.025(2) 0.030(2) 0.035(2) -0.0027(16) -0.0007(15) 0.0037(16)
N3 0.0236(19) 0.0154(18) 0.0295(18) -0.0105(14) 0.0041(14) -0.0026(14)
N4 0.0197(18) 0.0129(17) 0.0304(18) 0.0010(13) -0.0032(14) 0.0053(14)
N5 0.030(2) 0.0203(19) 0.0320(19) 0.0070(15) 0.0040(15) 0.0053(16)
N6 0.026(2) 0.024(2) 0.0302(19) 0.0049(15) -0.0030(15) -0.0046(15)
O1 0.0355(19) 0.0194(17) 0.054(2) 0.0054(14) -0.0031(15) 0.0014(14)
O2 0.0325(18) 0.0100(15) 0.064(2) 0.0050(13) 0.0011(15) 0.0039(13)
C1 0.012(2) 0.026(2) 0.039(2) -0.0026(18) 0.0003(17) 0.0018(17)
C2 0.018(2) 0.014(2) 0.042(2) 0.0028(17) 0.0042(17) 0.0076(17)
C3 0.032(2) 0.013(2) 0.034(2) 0.0010(17) 0.0013(18) 0.0050(18)
C4 0.022(2) 0.023(2) 0.036(2) -0.0046(18) 0.0019(18) 0.0022(18)
C5 0.012(2) 0.022(2) 0.042(2) 0.0018(18) 0.0050(17) -0.0076(17)
C6 0.022(2) 0.029(3) 0.057(3) 0.000(2) -0.004(2) 0.0006(19)
C7 0.024(3) 0.044(3) 0.051(3) -0.003(2) -0.003(2) -0.004(2)
C8 0.034(3) 0.038(3) 0.038(3) -0.009(2) 0.006(2) -0.006(2)
C9 0.034(3) 0.046(3) 0.059(3) -0.018(3) 0.008(2) -0.015(2)
C10 0.040(3) 0.024(3) 0.072(4) 0.004(2) 0.002(3) -0.008(2)
C11 0.034(3) 0.033(3) 0.059(3) -0.010(2) 0.016(2) -0.008(2)
C12 0.031(3) 0.030(3) 0.035(2) 0.0002(19) 0.0087(19) 0.002(2)
C13 0.025(2) 0.030(3) 0.024(2) -0.0016(17) 0.0050(17) -0.0087(19)
C14 0.016(2) 0.034(3) 0.065(3) 0.002(2) 0.013(2) -0.001(2)
C15 0.028(3) 0.035(3) 0.049(3) 0.009(2) 0.011(2) 0.004(2)
C16 0.040(3) 0.038(3) 0.031(2) 0.008(2) -0.006(2) -0.007(2)
C17 0.029(3) 0.057(4) 0.054(3) 0.013(3) -0.001(2) -0.003(2)
C18 0.041(3) 0.028(3) 0.065(3) 0.010(2) 0.000(3) -0.007(2)
C19 0.030(3) 0.029(3) 0.072(4) 0.010(2) -0.018(3) -0.010(2)
C20 0.028(3) 0.024(2) 0.047(3) 0.004(2) -0.002(2) 0.001(2)
N7 0.0251(19) 0.0168(18) 0.0310(18) -0.0004(14) 0.0019(14) -0.0038(15)
N8 0.029(2) 0.0123(18) 0.036(2) 0.0030(14) -0.0017(15) 0.0027(15)
N9 0.0217(19) 0.031(2) 0.0297(19) -0.0006(15) 0.0033(14) 0.0017(16)
N10 0.0213(18) 0.0153(17) 0.0273(17) 0.0000(13) 0.0049(14) 0.0003(14)
N11 0.0167(18) 0.0230(19) 0.038(2) -0.0028(15) -0.0043(15) -0.0023(15)
N12 0.030(2) 0.025(2) 0.0292(19) 0.0054(15) -0.0033(16) -0.0049(16)
O3 0.053(2) 0.0217(16) 0.0326(16) 0.0008(13) -0.0041(14) 0.0154(15)
O4 0.0339(18) 0.041(2) 0.0390(18) 0.0026(14) -0.0023(14) 0.0135(15)
C21 0.022(2) 0.014(2) 0.028(2) 0.0021(16) 0.0021(16) -0.0028(16)
C22 0.022(2) 0.015(2) 0.029(2) -0.0007(16) -0.0012(16) 0.0022(16)
C23 0.024(2) 0.017(2) 0.029(2) -0.0036(16) -0.0007(17) -0.0078(17)
C24 0.019(2) 0.021(2) 0.028(2) 0.0017(16) 0.0019(16) -0.0014(17)
C25 0.029(2) 0.013(2) 0.037(2) 0.0015(17) -0.0020(18) -0.0062(18)
C26 0.036(3) 0.028(3) 0.039(3) 0.009(2) 0.000(2) 0.002(2)
C27 0.034(3) 0.030(3) 0.040(3) 0.015(2) -0.004(2) -0.001(2)
C28 0.027(2) 0.034(3) 0.032(2) 0.0043(19) 0.0008(18) -0.004(2)
C29 0.049(3) 0.052(3) 0.034(3) 0.019(2) 0.003(2) 0.006(3)
C30 0.038(3) 0.051(3) 0.042(3) -0.002(2) -0.006(2) 0.000(2)
C31 0.063(4) 0.059(4) 0.021(2) -0.010(2) 0.001(2) -0.001(3)
C32 0.025(2) 0.041(3) 0.044(3) 0.009(2) -0.010(2) -0.004(2)
C33 0.018(2) 0.020(2) 0.042(3) 0.0031(18) 0.0061(18) -0.0043(18)
C34 0.032(3) 0.041(3) 0.023(2) 0.0014(19) -0.0012(18) 0.007(2)
C35 0.033(3) 0.050(3) 0.042(3) 0.011(2) -0.018(2) 0.003(2)
C36 0.039(3) 0.027(3) 0.033(2) -0.0025(18) 0.000(2) 0.004(2)
C37 0.045(3) 0.039(3) 0.039(3) 0.005(2) -0.007(2) 0.002(2)
C38 0.067(4) 0.092(5) 0.028(3) -0.004(3) -0.002(3) 0.003(4)
C39 0.067(4) 0.063(4) 0.040(3) 0.007(3) 0.015(3) -0.009(3)
C40 0.045(3) 0.034(3) 0.031(2) -0.0014(19) 0.000(2) -0.009(2)
N13 0.0134(17) 0.026(2) 0.0312(18) -0.0005(14) -0.0010(13) -0.0087(14)
N14 0.035(2) 0.0156(19) 0.037(2) -0.0046(15) -0.0007(16) -0.0055(16)
N15 0.034(2) 0.019(2) 0.041(2) 0.0052(15) -0.0031(17) -0.0110(16)
N16 0.0164(17) 0.0224(19) 0.0302(18) 0.0019(14) -0.0003(13) 0.0002(14)
N17 0.0222(19) 0.0136(17) 0.0372(19) 0.0060(14) 0.0056(15) 0.0025(14)
N18 0.0178(18) 0.029(2) 0.0322(19) -0.0016(15) 0.0079(14) -0.0052(15)
O5 0.0208(17) 0.0280(18) 0.060(2) -0.0044(15) 0.0013(14) 0.0117(14)
O6 0.0322(19) 0.0250(17) 0.056(2) 0.0047(14) 0.0075(15) 0.0019(14)
C41 0.018(2) 0.016(2) 0.031(2) -0.0036(16) 0.0012(16) 0.0020(16)
C42 0.020(2) 0.028(2) 0.021(2) -0.0035(16) 0.0038(16) 0.0010(18)
C43 0.026(2) 0.028(2) 0.0180(19) -0.0039(16) 0.0020(16) -0.0001(18)
C44 0.019(2) 0.022(2) 0.023(2) 0.0012(16) -0.0008(16) 0.0004(17)
C45 0.042(3) 0.015(2) 0.034(2) -0.0020(17) 0.000(2) -0.001(2)
C46 0.045(3) 0.022(2) 0.046(3) -0.005(2) 0.000(2) -0.002(2)
C47 0.058(3) 0.018(2) 0.044(3) -0.013(2) -0.001(2) -0.008(2)
C48 0.037(3) 0.036(3) 0.041(3) 0.000(2) -0.008(2) -0.006(2)
C49 0.057(4) 0.031(3) 0.062(3) -0.005(2) -0.023(3) -0.014(3)
C50 0.043(3) 0.039(3) 0.083(4) 0.002(3) -0.026(3) -0.015(3)
C51 0.043(3) 0.034(3) 0.060(3) 0.017(2) -0.005(2) -0.011(2)
C52 0.031(3) 0.023(2) 0.043(3) 0.0106(19) 0.001(2) -0.0060(19)
C53 0.010(2) 0.027(2) 0.035(2) -0.0015(18) -0.0027(16) -0.0015(18)
C54 0.035(3) 0.030(3) 0.046(3) 0.003(2) 0.005(2) -0.002(2)
C55 0.040(3) 0.018(2) 0.063(3) 0.013(2) 0.006(2) -0.001(2)
C56 0.044(3) 0.021(2) 0.050(3) -0.008(2) 0.010(2) -0.004(2)
C57 0.044(3) 0.024(3) 0.068(3) 0.007(2) 0.019(3) -0.009(2)
C58 0.036(3) 0.046(3) 0.063(3) -0.013(3) 0.013(3) -0.029(3)
C59 0.038(3) 0.042(3) 0.045(3) -0.005(2) 0.000(2) -0.006(2)
C60 0.035(3) 0.039(3) 0.033(2) -0.003(2) 0.001(2) -0.013(2)
N19 0.0155(17) 0.0199(18) 0.0292(18) 0.0024(14) 0.0022(13) -0.0020(14)
N20 0.0248(19) 0.0217(19) 0.0297(19) -0.0018(14) 0.0050(14) 0.0065(15)
N21 0.026(2) 0.022(2) 0.041(2) 0.0048(15) -0.0071(16) -0.0014(15)
N22 0.0209(18) 0.0183(18) 0.0353(19) 0.0026(14) -0.0009(15) -0.0029(15)
N23 0.0167(18) 0.0147(18) 0.048(2) -0.0024(15) 0.0113(15) 0.0000(14)
N24 0.024(2) 0.030(2) 0.040(2) -0.0033(17) 0.0073(16) -0.0046(16)
O7 0.040(2) 0.0364(19) 0.0407(18) 0.0009(14) -0.0017(15) 0.0045(16)
O8 0.0370(18) 0.0276(17) 0.0401(18) 0.0003(13) 0.0002(14) 0.0179(14)
C61 0.015(2) 0.020(2) 0.036(2) -0.0005(17) 0.0062(17) -0.0047(17)
C62 0.0096(19) 0.022(2) 0.030(2) -0.0023(16) 0.0034(15) 0.0008(16)
C63 0.031(2) 0.014(2) 0.029(2) -0.0027(16) 0.0035(18) -0.0075(17)
C64 0.020(2) 0.009(2) 0.041(2) 0.0007(17) 0.0039(17) -0.0034(16)
C65 0.018(2) 0.034(3) 0.033(2) 0.0017(19) 0.0031(17) 0.0002(19)
C66 0.022(2) 0.041(3) 0.024(2) -0.0035(18) 0.0035(17) 0.000(2)
C67 0.035(3) 0.033(3) 0.037(3) -0.0023(19) 0.010(2) -0.001(2)
C68 0.031(3) 0.027(2) 0.032(2) 0.0065(18) 0.0044(19) 0.0020(19)
C69 0.059(4) 0.048(3) 0.045(3) -0.011(2) 0.019(3) -0.012(3)
C70 0.062(4) 0.065(4) 0.027(3) -0.006(2) -0.003(2) 0.008(3)
C71 0.028(3) 0.074(4) 0.051(3) 0.007(3) -0.003(2) -0.006(3)
C72 0.029(3) 0.042(3) 0.033(2) -0.009(2) -0.0022(19) -0.010(2)
C73 0.022(2) 0.018(2) 0.044(3) -0.0083(18) 0.0129(19) -0.0037(18)
C74 0.043(3) 0.019(2) 0.040(3) -0.0038(18) 0.008(2) 0.004(2)
C75 0.038(3) 0.026(2) 0.038(3) -0.0149(19) 0.006(2) -0.003(2)
C76 0.043(3) 0.033(3) 0.042(3) -0.005(2) 0.012(2) -0.010(2)
C77 0.067(4) 0.054(4) 0.040(3) -0.013(3) 0.004(3) -0.003(3)
C78 0.094(5) 0.072(4) 0.025(3) 0.001(3) 0.006(3) 0.004(4)
C79 0.104(5) 0.037(3) 0.045(3) 0.001(2) 0.012(3) -0.002(3)
C80 0.049(3) 0.028(3) 0.055(3) -0.005(2) 0.017(2) 0.005(2)

loop_
_atom_type_symbol
_atom_type_description
_atom_type_scat_dispersion_real
_atom_type_scat_dispersion_imag
_atom_type_scat_source
C C 0.0033 0.0016 'International Tables Vol C Tables 4.2.6.8 and 6.1.1.4'
H H 0.0000 0.0000 'International Tables Vol C Tables 4.2.6.8 and 6.1.1.4'
B B 0.0013 0.0007 'International Tables Vol C Tables 4.2.6.8 and 6.1.1.4'
N N 0.0061 0.0033 'International Tables Vol C Tables 4.2.6.8 and 6.1.1.4'
O O 0.0106 0.0060 'International Tables Vol C Tables 4.2.6.8 and 6.1.1.4'
F F 0.0171 0.0103 'International Tables Vol C Tables 4.2.6.8 and 6.1.1.4'
Co Co 0.3494 0.9721 'International Tables Vol C Tables 4.2.6.8 and 6.1.1.4'

loop_
_geom_angle_atom_site_label_1
_geom_angle_atom_site_label_2
_geom_angle_atom_site_label_3
_geom_angle
_geom_angle_publ_flag
N23 Co1 N2 170.36(15) y
N23 Co1 N22 82.23(14) y
N2 Co1 N22 90.59(14) y
N23 Co1 N1 91.17(14) y
N2 Co1 N1 82.04(15) y
N22 Co1 N1 87.41(14) y
N23 Co1 N24 92.24(15) y
N2 Co1 N24 94.38(15) y
N22 Co1 N24 172.88(14) y
N1 Co1 N24 88.23(14) y
N23 Co1 N3 93.71(14) y
N2 Co1 N3 92.88(15) y
N22 Co1 N3 91.33(13) y
N1 Co1 N3 174.75(14) y
N24 Co1 N3 93.50(14) y
N5 Co2 N8 170.55(14) y
N5 Co2 N7 89.56(14) y
N8 Co2 N7 82.69(14) y
N5 Co2 N4 82.99(14) y
N8 Co2 N4 91.10(14) y
N7 Co2 N4 86.39(13) y
N5 Co2 N6 92.44(15) y
N8 Co2 N6 93.25(15) y
N7 Co2 N6 92.22(14) y
N4 Co2 N6 175.23(14) y
N5 Co2 N9 94.15(14) y
N8 Co2 N9 93.05(14) y
N7 Co2 N9 173.26(14) y
N4 Co2 N9 88.47(14) y
N6 Co2 N9 93.25(14) y
N14 Co3 N11 170.61(14) y
N14 Co3 N13 81.94(14) y
N11 Co3 N13 91.02(14) y
N14 Co3 N10 89.86(14) y
N11 Co3 N10 83.68(14) y
N13 Co3 N10 88.15(13) y
N14 Co3 N15 93.46(15) y
N11 Co3 N15 93.45(15) y
N13 Co3 N15 175.30(15) y
N10 Co3 N15 90.89(14) y
N14 Co3 N12 93.69(15) y
N11 Co3 N12 92.46(15) y
N13 Co3 N12 89.62(14) y
N10 Co3 N12 175.51(14) y
N15 Co3 N12 91.65(14) y
N17 Co4 N20 171.23(14) y
N17 Co4 N16 83.89(14) y
N20 Co4 N16 90.67(14) y
N17 Co4 N19 89.80(14) y
N20 Co4 N19 83.13(13) y
N16 Co4 N19 88.12(13) y
N17 Co4 N21 94.07(14) y
N20 Co4 N21 92.68(14) y
N16 Co4 N21 88.69(14) y
N19 Co4 N21 174.71(14) y
N17 Co4 N18 92.19(14) y
N20 Co4 N18 93.13(15) y
N16 Co4 N18 176.01(14) y
N19 Co4 N18 91.11(13) y
N21 Co4 N18 92.35(14) y
C4 N1 C1 118.2(3) ?
C4 N1 Co1 128.7(3) ?
C1 N1 Co1 113.0(3) ?
C5 N2 C6 118.1(4) ?
C5 N2 Co1 118.7(3) ?
C6 N2 Co1 122.6(3) ?
C8 N3 C12 118.1(4) ?
C8 N3 Co1 123.1(3) ?
C12 N3 Co1 118.7(3) ?
C2 N4 C3 119.5(3) ?
C2 N4 Co2 128.1(3) ?
C3 N4 Co2 112.4(3) ?
C13 N5 C14 119.1(4) ?
C13 N5 Co2 115.8(3) ?
C14 N5 Co2 124.5(3) ?
C20 N6 C16 116.2(4) ?
C20 N6 Co2 120.4(3) ?
C16 N6 Co2 123.3(3) ?
N1 C1 C2 121.8(4) ?
N1 C1 C5 114.2(3) ?
C2 C1 C5 123.6(4) ?
N4 C2 C1 119.1(4) ?
N4 C3 C4 119.8(4) ?
N4 C3 C13 114.9(4) ?
C4 C3 C13 125.1(4) ?
N1 C4 C3 121.1(4) ?
O1 C5 N2 131.6(4) ?
O1 C5 C1 118.4(4) ?
N2 C5 C1 110.0(4) ?
N2 C6 C7 111.5(4) ?
C8 C7 C6 113.2(4) ?
N3 C8 C9 120.5(5) ?
N3 C8 C7 120.7(4) ?
C9 C8 C7 118.7(4) ?
C10 C9 C8 118.0(5) ?
C11 C10 C9 120.2(5) ?
C12 C11 C10 120.7(5) ?
C11 C12 N3 122.3(4) ?
O2 C13 N5 127.0(4) ?
O2 C13 C3 121.5(4) ?
N5 C13 C3 111.4(4) ?
N5 C14 C15 111.3(4) ?
C14 C15 C16 112.0(4) ?
N6 C16 C17 122.4(4) ?
N6 C16 C15 119.6(4) ?
C17 C16 C15 117.9(4) ?
C18 C17 C16 117.0(5) ?
C19 C18 C17 119.5(5) ?
C20 C19 C18 119.2(5) ?
N6 C20 C19 124.9(5) ?
C24 N7 C21 118.8(3) ?
C24 N7 Co2 128.3(3) ?
C21 N7 Co2 112.9(3) ?
C25 N8 C26 118.5(3) ?
C25 N8 Co2 116.4(3) ?
C26 N8 Co2 125.2(3) ?
C32 N9 C28 119.0(4) ?
C32 N9 Co2 118.6(3) ?
C28 N9 Co2 122.3(3) ?
C22 N10 C23 118.7(3) ?
C22 N10 Co3 129.6(3) ?
C23 N10 Co3 111.6(3) ?
C33 N11 C34 119.2(3) ?
C33 N11 Co3 116.4(3) ?
C34 N11 Co3 124.4(3) ?
C40 N12 C36 118.1(4) ?
C40 N12 Co3 118.6(3) ?
C36 N12 Co3 123.3(3) ?
N7 C21 C22 120.0(4) ?
N7 C21 C25 114.8(3) ?
C22 C21 C25 125.1(4) ?
N10 C22 C21 121.6(4) ?
N10 C23 C24 121.0(4) ?
N10 C23 C33 116.0(3) ?
C24 C23 C33 123.0(4) ?
N7 C24 C23 119.6(4) ?
O3 C25 N8 127.8(4) ?
O3 C25 C21 119.6(4) ?
N8 C25 C21 112.6(4) ?
N8 C26 C27 108.8(4) ?
C28 C27 C26 113.2(4) ?
N9 C28 C29 118.7(4) ?
N9 C28 C27 120.3(4) ?
C29 C28 C27 120.9(4) ?
C30 C29 C28 121.0(5) ?
C29 C30 C31 119.5(5) ?
C32 C31 C30 118.2(5) ?
N9 C32 C31 123.4(4) ?
O4 C33 N11 128.4(4) ?
O4 C33 C23 119.7(4) ?
N11 C33 C23 111.8(4) ?
N11 C34 C35 109.5(4) ?
C36 C35 C34 110.4(4) ?
N12 C36 C37 120.3(4) ?
N12 C36 C35 119.4(4) ?
C37 C36 C35 120.2(4) ?
C36 C37 C38 121.1(5) ?
C39 C38 C37 117.1(5) ?
C38 C39 C40 120.1(5) ?
N12 C40 C39 122.5(5) ?
C44 N13 C41 119.3(3) ?
C44 N13 Co3 127.8(3) ?
C41 N13 Co3 112.9(3) ?
C45 N14 C46 117.7(4) ?
C45 N14 Co3 118.6(3) ?
C46 N14 Co3 123.0(3) ?
C52 N15 C48 116.9(4) ?
C52 N15 Co3 120.8(3) ?
C48 N15 Co3 122.2(3) ?
C42 N16 C43 119.1(3) ?
C42 N16 Co4 129.6(3) ?
C43 N16 Co4 111.3(3) ?
C53 N17 C54 115.5(3) ?
C53 N17 Co4 117.9(3) ?
C54 N17 Co4 126.4(3) ?
C60 N18 C56 117.4(4) ?
C60 N18 Co4 121.1(3) ?
C56 N18 Co4 121.4(3) ?
N13 C41 C42 121.5(4) ?
N13 C41 C45 116.0(4) ?
C42 C41 C45 122.4(4) ?
N16 C42 C41 119.8(4) ?
N16 C43 C44 120.0(4) ?
N16 C43 C53 116.7(3) ?
C44 C43 C53 122.9(4) ?
N13 C44 C43 119.9(4) ?
O5 C45 N14 130.1(4) ?
O5 C45 C41 121.8(4) ?
N14 C45 C41 108.0(4) ?
N14 C46 C47 110.5(4) ?
C48 C47 C46 113.7(4) ?
C49 C48 N15 120.8(5) ?
C49 C48 C47 120.0(5) ?
N15 C48 C47 119.2(4) ?
C48 C49 C50 119.2(5) ?
C51 C50 C49 118.9(5) ?
C50 C51 C52 120.6(5) ?
C51 C52 N15 123.0(5) ?
O6 C53 N17 130.9(4) ?
O6 C53 C43 120.6(4) ?
N17 C53 C43 108.5(3) ?
N17 C54 C55 108.4(4) ?
C56 C55 C54 113.9(4) ?
N18 C56 C57 118.7(4) ?
N18 C56 C55 121.9(4) ?
C57 C56 C55 119.2(4) ?
C58 C57 C56 119.9(5) ?
C57 C58 C59 119.5(5) ?
C60 C59 C58 119.5(5) ?
C59 C60 N18 124.5(5) ?
C64 N19 C61 117.2(3) ?
C64 N19 Co4 129.9(3) ?
C61 N19 Co4 112.7(3) ?
C65 N20 C66 116.2(3) ?
C65 N20 Co4 117.6(3) ?
C66 N20 Co4 126.2(3) ?
C68 N21 C72 118.4(4) ?
C68 N21 Co4 123.8(3) ?
C72 N21 Co4 117.7(3) ?
C63 N22 C62 116.7(3) ?
C63 N22 Co1 115.2(3) ?
C62 N22 Co1 127.9(3) ?
C73 N23 C74 117.0(3) ?
C73 N23 Co1 117.3(3) ?
C74 N23 Co1 125.6(3) ?
C76 N24 C80 117.3(4) ?
C76 N24 Co1 123.5(3) ?
C80 N24 Co1 119.0(3) ?
N19 C61 C62 121.7(4) ?
N19 C61 C65 116.2(3) ?
C62 C61 C65 122.1(4) ?
N22 C62 C61 120.1(4) ?
N22 C63 C64 122.6(4) ?
N22 C63 C73 112.9(4) ?
C64 C63 C73 124.5(4) ?
N19 C64 C63 121.6(4) ?
O7 C65 N20 128.3(4) ?
O7 C65 C61 122.0(4) ?
N20 C65 C61 109.7(4) ?
N20 C66 C67 109.7(4) ?
C68 C67 C66 112.6(4) ?
C69 C68 N21 121.8(4) ?
C69 C68 C67 118.3(4) ?
N21 C68 C67 119.8(4) ?
C68 C69 C70 121.2(5) ?
C69 C70 C71 116.9(4) ?
C72 C71 C70 119.5(4) ?
C71 C72 N21 121.9(4) ?
O8 C73 N23 128.8(4) ?
O8 C73 C63 119.4(4) ?
N23 C73 C63 111.7(4) ?
N23 C74 C75 109.0(4) ?
C76 C75 C74 112.9(4) ?
N24 C76 C77 119.6(5) ?
N24 C76 C75 118.7(4) ?
C77 C76 C75 121.7(4) ?
C78 C77 C76 121.8(5) ?
C77 C78 C79 119.1(5) ?
C80 C79 C78 118.4(5) ?
C79 C80 N24 123.7(5) ?

loop_
_geom_bond_atom_site_label_1
_geom_bond_atom_site_label_2
_geom_bond_distance
_geom_bond_publ_flag
Co1 N23 1.929(3) y
Co1 N2 1.931(4) y
Co1 N22 1.933(3) y
Co1 N1 1.941(3) y
Co1 N24 1.988(4) y
Co1 N3 2.003(3) y
Co2 N5 1.913(3) y
Co2 N8 1.939(3) y
Co2 N7 1.941(3) y
Co2 N4 1.950(3) y
Co2 N6 1.969(3) y
Co2 N9 1.984(3) y
Co3 N14 1.911(4) y
Co3 N11 1.929(3) y
Co3 N13 1.943(3) y
Co3 N10 1.959(3) y
Co3 N15 1.975(3) y
Co3 N12 1.990(3) y
Co4 N17 1.897(3) y
Co4 N20 1.921(3) y
Co4 N16 1.935(3) y
Co4 N19 1.944(3) y
Co4 N21 1.976(4) y
Co4 N18 1.989(3) y
N1 C4 1.312(5) ?
N1 C1 1.364(5) ?
N2 C5 1.278(5) ?
N2 C6 1.473(5) ?
N3 C8 1.336(6) ?
N3 C12 1.371(5) ?
N4 C2 1.332(5) ?
N4 C3 1.366(5) ?
N5 C13 1.343(5) ?
N5 C14 1.444(5) ?
N6 C20 1.346(5) ?
N6 C16 1.357(6) ?
O1 C5 1.242(5) ?
O2 C13 1.265(5) ?
C1 C2 1.376(6) ?
C1 C5 1.538(5) ?
C3 C4 1.388(6) ?
C3 C13 1.484(6) ?
C6 C7 1.511(6) ?
C7 C8 1.486(7) ?
C8 C9 1.422(6) ?
C9 C10 1.358(7) ?
C10 C11 1.348(7) ?
C11 C12 1.317(6) ?
C14 C15 1.483(6) ?
C15 C16 1.532(7) ?
C16 C17 1.424(7) ?
C17 C18 1.395(7) ?
C18 C19 1.372(7) ?
C19 C20 1.347(6) ?
N7 C24 1.342(5) ?
N7 C21 1.377(5) ?
N8 C25 1.318(5) ?
N8 C26 1.474(5) ?
N9 C32 1.361(6) ?
N9 C28 1.377(5) ?
N10 C22 1.313(5) ?
N10 C23 1.366(5) ?
N11 C33 1.327(5) ?
N11 C34 1.473(5) ?
N12 C40 1.338(6) ?
N12 C36 1.368(5) ?
O3 C25 1.264(5) ?
O4 C33 1.246(5) ?
C21 C22 1.380(5) ?
C21 C25 1.475(5) ?
C23 C24 1.388(5) ?
C23 C33 1.498(6) ?
C26 C27 1.551(6) ?
C27 C28 1.453(6) ?
C28 C29 1.419(6) ?
C29 C30 1.362(7) ?
C30 C31 1.401(7) ?
C31 C32 1.367(6) ?
C34 C35 1.531(6) ?
C35 C36 1.520(6) ?
C36 C37 1.382(6) ?
C37 C38 1.393(7) ?
C38 C39 1.368(8) ?
C39 C40 1.395(6) ?
N13 C44 1.325(5) ?
N13 C41 1.356(5) ?
N14 C45 1.336(5) ?
N14 C46 1.476(5) ?
N15 C52 1.363(6) ?
N15 C48 1.396(6) ?
N16 C42 1.325(5) ?
N16 C43 1.381(5) ?
N17 C53 1.357(5) ?
N17 C54 1.484(5) ?
N18 C60 1.356(5) ?
N18 C56 1.362(6) ?
O5 C45 1.210(5) ?
O6 C53 1.223(5) ?
C41 C42 1.377(5) ?
C41 C45 1.511(6) ?
C43 C44 1.393(6) ?
C43 C53 1.506(6) ?
C46 C47 1.520(6) ?
C47 C48 1.478(7) ?
C48 C49 1.391(6) ?
C49 C50 1.406(8) ?
C50 C51 1.355(7) ?
C51 C52 1.360(6) ?
C54 C55 1.530(6) ?
C55 C56 1.462(7) ?
C56 C57 1.434(6) ?
C57 C58 1.346(7) ?
C58 C59 1.359(7) ?
C59 C60 1.319(6) ?
N19 C64 1.320(5) ?
N19 C61 1.363(5) ?
N20 C65 1.351(5) ?
N20 C66 1.457(5) ?
N21 C68 1.363(5) ?
N21 C72 1.396(5) ?
N22 C63 1.341(5) ?
N22 C62 1.365(5) ?
N23 C73 1.307(5) ?
N23 C74 1.461(5) ?
N24 C76 1.368(6) ?
N24 C80 1.381(6) ?
O7 C65 1.204(5) ?
O8 C73 1.262(5) ?
C61 C62 1.377(5) ?
C61 C65 1.505(6) ?
C63 C64 1.363(5) ?
C63 C73 1.531(6) ?
C66 C67 1.545(6) ?
C67 C68 1.508(6) ?
C68 C69 1.362(6) ?
C69 C70 1.414(7) ?
C70 C71 1.427(7) ?
C71 C72 1.372(6) ?
C74 C75 1.525(6) ?
C75 C76 1.481(6) ?
C76 C77 1.420(6) ?
C77 C78 1.322(8) ?
C78 C79 1.419(8) ?
C79 C80 1.348(7) ?

loop_
_geom_torsion_atom_site_label_1
_geom_torsion_atom_site_label_2
_geom_torsion_atom_site_label_3
_geom_torsion_atom_site_label_4
_geom_torsion
N23 Co1 N1 C4 -14.9(4)
N2 Co1 N1 C4 172.0(4)
N22 Co1 N1 C4 -97.0(4)
N24 Co1 N1 C4 77.3(4)
N3 Co1 N1 C4 -173.3(13)
N23 Co1 N1 C1 166.3(3)
N2 Co1 N1 C1 -6.8(3)
N22 Co1 N1 C1 84.2(3)
N24 Co1 N1 C1 -101.5(3)
N3 Co1 N1 C1 7.9(16)
N23 Co1 N2 C5 -31.9(11)
N22 Co1 N2 C5 -73.5(3)
N1 Co1 N2 C5 13.8(3)
N24 Co1 N2 C5 101.4(3)
N3 Co1 N2 C5 -164.9(3)
N23 Co1 N2 C6 139.2(8)
N22 Co1 N2 C6 97.5(3)
N1 Co1 N2 C6 -175.2(3)
N24 Co1 N2 C6 -87.6(3)
N3 Co1 N2 C6 6.1(3)
N23 Co1 N3 C8 155.0(3)
N2 Co1 N3 C8 -32.1(3)
N22 Co1 N3 C8 -122.7(3)
N1 Co1 N3 C8 -46.6(16)
N24 Co1 N3 C8 62.5(3)
N23 Co1 N3 C12 -22.9(3)
N2 Co1 N3 C12 150.1(3)
N22 Co1 N3 C12 59.4(3)
N1 Co1 N3 C12 135.5(14)
N24 Co1 N3 C12 -115.3(3)
N5 Co2 N4 C2 173.0(4)
N8 Co2 N4 C2 -14.4(3)
N7 Co2 N4 C2 -97.0(3)
N6 Co2 N4 C2 -170.2(15)
N9 Co2 N4 C2 78.6(3)
N5 Co2 N4 C3 -8.4(3)
N8 Co2 N4 C3 164.3(3)
N7 Co2 N4 C3 81.6(3)
N6 Co2 N4 C3 8.5(18)
N9 Co2 N4 C3 -102.7(3)
N8 Co2 N5 C13 -37.1(10)
N7 Co2 N5 C13 -71.9(3)
N4 Co2 N5 C13 14.5(3)
N6 Co2 N5 C13 -164.1(3)
N9 Co2 N5 C13 102.5(3)
N8 Co2 N5 C14 133.9(8)
N7 Co2 N5 C14 99.0(3)
N4 Co2 N5 C14 -174.5(4)
N6 Co2 N5 C14 6.8(4)
N9 Co2 N5 C14 -86.6(4)
N5 Co2 N6 C20 149.9(3)
N8 Co2 N6 C20 -22.5(3)
N7 Co2 N6 C20 60.3(3)
N4 Co2 N6 C20 133.2(16)
N9 Co2 N6 C20 -115.8(3)
N5 Co2 N6 C16 -32.1(3)
N8 Co2 N6 C16 155.4(3)
N7 Co2 N6 C16 -121.8(3)
N4 Co2 N6 C16 -48.9(18)
N9 Co2 N6 C16 62.2(3)
C4 N1 C1 C2 -5.2(6)
Co1 N1 C1 C2 173.7(3)
C4 N1 C1 C5 -178.3(3)
Co1 N1 C1 C5 0.6(4)
C3 N4 C2 C1 5.6(6)
Co2 N4 C2 C1 -175.8(3)
N1 C1 C2 N4 -0.7(6)
C5 C1 C2 N4 171.8(4)
C2 N4 C3 C4 -4.9(6)
Co2 N4 C3 C4 176.3(3)
C2 N4 C3 C13 -179.6(3)
Co2 N4 C3 C13 1.6(4)
C1 N1 C4 C3 6.0(6)
Co1 N1 C4 C3 -172.7(3)
N4 C3 C4 N1 -1.1(6)
C13 C3 C4 N1 173.0(4)
C6 N2 C5 O1 -5.7(7)
Co1 N2 C5 O1 165.8(4)
C6 N2 C5 C1 172.6(4)
Co1 N2 C5 C1 -16.0(5)
N1 C1 C5 O1 -171.8(4)
C2 C1 C5 O1 15.2(6)
N1 C1 C5 N2 9.7(5)
C2 C1 C5 N2 -163.3(4)
C5 N2 C6 C7 -151.3(4)
Co1 N2 C6 C7 37.6(5)
N2 C6 C7 C8 -68.6(5)
C12 N3 C8 C9 4.2(6)
Co1 N3 C8 C9 -173.6(3)
C12 N3 C8 C7 -171.7(4)
Co1 N3 C8 C7 10.4(6)
C6 C7 C8 N3 44.0(6)
C6 C7 C8 C9 -132.0(4)
N3 C8 C9 C10 -0.2(7)
C7 C8 C9 C10 175.8(5)
C8 C9 C10 C11 -3.2(8)
C9 C10 C11 C12 2.4(8)
C10 C11 C12 N3 1.9(7)
C8 N3 C12 C11 -5.2(6)
Co1 N3 C12 C11 172.8(3)
C14 N5 C13 O2 -7.0(6)
Co2 N5 C13 O2 164.5(3)
C14 N5 C13 C3 171.7(4)
Co2 N5 C13 C3 -16.8(4)
N4 C3 C13 O2 -171.6(4)
C4 C3 C13 O2 14.1(6)
N4 C3 C13 N5 9.7(5)
C4 C3 C13 N5 -164.7(4)
C13 N5 C14 C15 -151.0(4)
Co2 N5 C14 C15 38.4(5)
N5 C14 C15 C16 -68.5(5)
C20 N6 C16 C17 5.5(6)
Co2 N6 C16 C17 -172.6(3)
C20 N6 C16 C15 -171.6(4)
Co2 N6 C16 C15 10.4(5)
C14 C15 C16 N6 44.3(6)
C14 C15 C16 C17 -133.0(4)
N6 C16 C17 C18 1.7(7)
C15 C16 C17 C18 178.8(4)
C16 C17 C18 C19 -7.7(7)
C17 C18 C19 C20 6.4(7)
C16 N6 C20 C19 -7.3(6)
Co2 N6 C20 C19 170.8(3)
C18 C19 C20 N6 1.4(7)
N5 Co2 N7 C24 -8.4(3)
N8 Co2 N7 C24 177.0(3)
N4 Co2 N7 C24 -91.4(3)
N6 Co2 N7 C24 84.0(3)
N9 Co2 N7 C24 -131.8(12)
N5 Co2 N7 C21 171.5(3)
N8 Co2 N7 C21 -3.1(3)
N4 Co2 N7 C21 88.5(3)
N6 Co2 N7 C21 -96.1(3)
N9 Co2 N7 C21 48.1(13)
N5 Co2 N8 C25 -28.0(10)
N7 Co2 N8 C25 7.1(3)
N4 Co2 N8 C25 -79.1(3)
N6 Co2 N8 C25 98.9(3)
N9 Co2 N8 C25 -167.6(3)
N5 Co2 N8 C26 150.1(8)
N7 Co2 N8 C26 -174.7(3)
N4 Co2 N8 C26 99.0(3)
N6 Co2 N8 C26 -82.9(3)
N9 Co2 N8 C26 10.5(3)
N5 Co2 N9 C32 -26.6(3)
N8 Co2 N9 C32 147.3(3)
N7 Co2 N9 C32 96.6(12)
N4 Co2 N9 C32 56.3(3)
N6 Co2 N9 C32 -119.3(3)
N5 Co2 N9 C28 157.3(3)
N8 Co2 N9 C28 -28.8(3)
N7 Co2 N9 C28 -79.5(13)
N4 Co2 N9 C28 -119.8(3)
N6 Co2 N9 C28 64.6(3)
N14 Co3 N10 C22 -5.6(4)
N11 Co3 N10 C22 -178.8(4)
N13 Co3 N10 C22 -87.6(3)
N15 Co3 N10 C22 87.8(4)
N12 Co3 N10 C22 -147.9(17)
N14 Co3 N10 C23 170.6(3)
N11 Co3 N10 C23 -2.6(3)
N13 Co3 N10 C23 88.6(3)
N15 Co3 N10 C23 -96.0(3)
N12 Co3 N10 C23 28.3(19)
N14 Co3 N11 C33 -41.2(11)
N13 Co3 N11 C33 -82.4(3)
N10 Co3 N11 C33 5.6(3)
N15 Co3 N11 C33 96.1(3)
N12 Co3 N11 C33 -172.1(3)
N14 Co3 N11 C34 138.8(9)
N13 Co3 N11 C34 97.5(3)
N10 Co3 N11 C34 -174.5(3)
N15 Co3 N11 C34 -83.9(3)
N12 Co3 N11 C34 7.9(3)
N14 Co3 N12 C40 -24.0(3)
N11 Co3 N12 C40 148.9(3)
N13 Co3 N12 C40 57.9(3)
N10 Co3 N12 C40 118.2(17)
N15 Co3 N12 C40 -117.5(3)
N14 Co3 N12 C36 156.1(3)
N11 Co3 N12 C36 -31.0(3)
N13 Co3 N12 C36 -122.0(3)
N10 Co3 N12 C36 -61.7(19)
N15 Co3 N12 C36 62.5(3)
C24 N7 C21 C22 1.9(5)
Co2 N7 C21 C22 -178.0(3)
C24 N7 C21 C25 179.1(3)
Co2 N7 C21 C25 -0.8(4)
C23 N10 C22 C21 2.9(6)
Co3 N10 C22 C21 178.9(3)
N7 C21 C22 N10 -1.7(6)
C25 C21 C22 N10 -178.6(4)
C22 N10 C23 C24 -4.3(5)
Co3 N10 C23 C24 179.0(3)
C22 N10 C23 C33 176.3(3)
Co3 N10 C23 C33 -0.4(4)
C21 N7 C24 C23 -3.3(5)
Co2 N7 C24 C23 176.6(3)
N10 C23 C24 N7 4.6(6)
C33 C23 C24 N7 -176.1(3)
C26 N8 C25 O3 -5.9(6)
Co2 N8 C25 O3 172.3(3)
C26 N8 C25 C21 172.6(3)
Co2 N8 C25 C21 -9.1(4)
N7 C21 C25 O3 -174.9(3)
C22 C21 C25 O3 2.1(6)
N7 C21 C25 N8 6.4(5)
C22 C21 C25 N8 -176.5(4)
C25 N8 C26 C27 -151.0(4)
Co2 N8 C26 C27 30.9(5)
N8 C26 C27 C28 -68.5(5)
C32 N9 C28 C29 1.3(6)
Co2 N9 C28 C29 177.4(3)
C32 N9 C28 C27 -175.3(4)
Co2 N9 C28 C27 0.8(5)
C26 C27 C28 N9 53.7(5)
C26 C27 C28 C29 -122.8(5)
N9 C28 C29 C30 1.8(7)
C27 C28 C29 C30 178.4(5)
C28 C29 C30 C31 -2.9(8)
C29 C30 C31 C32 0.9(8)
C28 N9 C32 C31 -3.4(7)
Co2 N9 C32 C31 -179.7(4)
C30 C31 C32 N9 2.3(8)
C34 N11 C33 O4 -4.9(6)
Co3 N11 C33 O4 175.0(3)
C34 N11 C33 C23 173.1(3)
Co3 N11 C33 C23 -7.0(4)
N10 C23 C33 O4 -177.1(4)
C24 C23 C33 O4 3.6(6)
N10 C23 C33 N11 4.7(5)
C24 C23 C33 N11 -174.6(4)
C33 N11 C34 C35 -142.5(4)
Co3 N11 C34 C35 37.6(5)
N11 C34 C35 C36 -71.6(5)
C40 N12 C36 C37 9.4(6)
Co3 N12 C36 C37 -170.7(3)
C40 N12 C36 C35 -174.9(4)
Co3 N12 C36 C35 5.0(6)
C34 C35 C36 N12 50.9(5)
C34 C35 C36 C37 -133.5(4)
N12 C36 C37 C38 -11.2(7)
C35 C36 C37 C38 173.1(5)
C36 C37 C38 C39 7.1(9)
C37 C38 C39 C40 -1.6(9)
C36 N12 C40 C39 -4.0(7)
Co3 N12 C40 C39 176.1(4)
C38 C39 C40 N12 0.1(8)
N14 Co3 N13 C44 172.3(3)
N11 Co3 N13 C44 -14.0(3)
N10 Co3 N13 C44 -97.6(3)
N15 Co3 N13 C44 -176(22)
N12 Co3 N13 C44 78.5(3)
N14 Co3 N13 C41 -8.1(3)
N11 Co3 N13 C41 165.7(3)
N10 Co3 N13 C41 82.0(3)
N15 Co3 N13 C41 3.7(19)
N12 Co3 N13 C41 -101.9(3)
N11 Co3 N14 C45 -26.6(11)
N13 Co3 N14 C45 15.2(3)
N10 Co3 N14 C45 -73.0(3)
N15 Co3 N14 C45 -163.9(3)
N12 Co3 N14 C45 104.2(3)
N11 Co3 N14 C46 143.9(8)
N13 Co3 N14 C46 -174.3(3)
N10 Co3 N14 C46 97.5(3)
N15 Co3 N14 C46 6.7(3)
N12 Co3 N14 C46 -85.2(3)
N14 Co3 N15 C52 149.5(3)
N11 Co3 N15 C52 -24.2(3)
N13 Co3 N15 C52 137.7(16)
N10 Co3 N15 C52 59.5(3)
N12 Co3 N15 C52 -116.7(3)
N14 Co3 N15 C48 -34.6(3)
N11 Co3 N15 C48 151.8(3)
N13 Co3 N15 C48 -46.3(19)
N10 Co3 N15 C48 -124.5(3)
N12 Co3 N15 C48 59.2(3)
N17 Co4 N16 C42 173.9(4)
N20 Co4 N16 C42 -13.0(3)
N19 Co4 N16 C42 -96.1(3)
N21 Co4 N16 C42 79.6(3)
N18 Co4 N16 C42 -175(22)
N17 Co4 N16 C43 -8.1(3)
N20 Co4 N16 C43 165.0(3)
N19 Co4 N16 C43 81.9(3)
N21 Co4 N16 C43 -102.3(3)
N18 Co4 N16 C43 3(2)
N20 Co4 N17 C53 -39.2(11)
N16 Co4 N17 C53 12.7(3)
N19 Co4 N17 C53 -75.4(3)
N21 Co4 N17 C53 101.0(3)
N18 Co4 N17 C53 -166.5(3)
N20 Co4 N17 C54 135.8(9)
N16 Co4 N17 C54 -172.3(3)
N19 Co4 N17 C54 99.6(3)
N21 Co4 N17 C54 -84.0(3)
N18 Co4 N17 C54 8.5(3)
N17 Co4 N18 C60 148.3(3)
N20 Co4 N18 C60 -24.7(3)
N16 Co4 N18 C60 137.4(19)
N19 Co4 N18 C60 58.5(3)
N21 Co4 N18 C60 -117.5(3)
N17 Co4 N18 C56 -33.8(3)
N20 Co4 N18 C56 153.2(3)
N16 Co4 N18 C56 -45(2)
N19 Co4 N18 C56 -123.6(3)
N21 Co4 N18 C56 60.4(3)
C44 N13 C41 C42 -3.6(6)
Co3 N13 C41 C42 176.7(3)
C44 N13 C41 C45 -179.1(3)
Co3 N13 C41 C45 1.3(4)
C43 N16 C42 C41 7.0(5)
Co4 N16 C42 C41 -175.1(3)
N13 C41 C42 N16 -3.0(6)
C45 C41 C42 N16 172.2(3)
C42 N16 C43 C44 -4.8(5)
Co4 N16 C43 C44 177.0(3)
C42 N16 C43 C53 -178.5(3)
Co4 N16 C43 C53 3.2(4)
C41 N13 C44 C43 5.8(5)
Co3 N13 C44 C43 -174.6(3)
N16 C43 C44 N13 -1.8(5)
C53 C43 C44 N13 171.6(3)
C46 N14 C45 O5 -7.1(7)
Co3 N14 C45 O5 163.9(4)
C46 N14 C45 C41 171.8(3)
Co3 N14 C45 C41 -17.2(4)
N13 C41 C45 O5 -171.2(4)
C42 C41 C45 O5 13.4(6)
N13 C41 C45 N14 9.8(5)
C42 C41 C45 N14 -165.6(4)
C45 N14 C46 C47 -150.8(4)
Co3 N14 C46 C47 38.6(5)
N14 C46 C47 C48 -69.7(5)
C52 N15 C48 C49 7.9(6)
Co3 N15 C48 C49 -168.2(3)
C52 N15 C48 C47 -170.3(4)
Co3 N15 C48 C47 13.5(6)
C46 C47 C48 C49 -135.5(4)
C46 C47 C48 N15 42.7(6)
N15 C48 C49 C50 -2.9(7)
C47 C48 C49 C50 175.4(5)
C48 C49 C50 C51 -3.5(8)
C49 C50 C51 C52 4.6(8)
C50 C51 C52 N15 0.7(7)
C48 N15 C52 C51 -7.0(6)
Co3 N15 C52 C51 169.2(3)
C54 N17 C53 O6 -8.6(6)
Co4 N17 C53 O6 166.9(4)
C54 N17 C53 C43 171.2(3)
Co4 N17 C53 C43 -13.3(4)
N16 C43 C53 O6 -174.0(4)
C44 C43 C53 O6 12.4(6)
N16 C43 C53 N17 6.1(5)
C44 C43 C53 N17 -167.5(3)
C53 N17 C54 C55 -150.3(4)
Co4 N17 C54 C55 34.6(5)
N17 C54 C55 C56 -66.0(5)
C60 N18 C56 C57 4.2(6)
Co4 N18 C56 C57 -173.7(3)
C60 N18 C56 C55 -170.2(4)
Co4 N18 C56 C55 11.8(6)
C54 C55 C56 N18 43.9(6)
C54 C55 C56 C57 -130.5(4)
N18 C56 C57 C58 0.8(7)
C55 C56 C57 C58 175.4(5)
C56 C57 C58 C59 -7.1(8)
C57 C58 C59 C60 8.2(8)
C58 C59 C60 N18 -3.0(8)
C56 N18 C60 C59 -3.3(7)
Co4 N18 C60 C59 174.7(4)
N17 Co4 N19 C64 -6.0(3)
N20 Co4 N19 C64 179.2(4)
N16 Co4 N19 C64 -89.9(3)
N21 Co4 N19 C64 -143.0(14)
N18 Co4 N19 C64 86.1(3)
N17 Co4 N19 C61 169.6(3)
N20 Co4 N19 C61 -5.2(3)
N16 Co4 N19 C61 85.7(3)
N21 Co4 N19 C61 32.6(16)
N18 Co4 N19 C61 -98.2(3)
N17 Co4 N20 C65 -28.8(11)
N16 Co4 N20 C65 -80.3(3)
N19 Co4 N20 C65 7.7(3)
N21 Co4 N20 C65 -169.0(3)
N18 Co4 N20 C65 98.5(3)
N17 Co4 N20 C66 148.7(9)
N16 Co4 N20 C66 97.2(3)
N19 Co4 N20 C66 -174.8(3)
N21 Co4 N20 C66 8.5(3)
N18 Co4 N20 C66 -84.0(3)
N17 Co4 N21 C68 156.4(3)
N20 Co4 N21 C68 -29.2(3)
N16 Co4 N21 C68 -119.8(3)
N19 Co4 N21 C68 -66.8(16)
N18 Co4 N21 C68 64.0(3)
N17 Co4 N21 C72 -25.7(3)
N20 Co4 N21 C72 148.7(3)
N16 Co4 N21 C72 58.1(3)
N19 Co4 N21 C72 111.1(15)
N18 Co4 N21 C72 -118.0(3)
N23 Co1 N22 C63 -3.8(3)
N2 Co1 N22 C63 169.8(3)
N1 Co1 N22 C63 87.8(3)
N24 Co1 N22 C63 35.4(13)
N3 Co1 N22 C63 -97.3(3)
N23 Co1 N22 C62 -179.7(3)
N2 Co1 N22 C62 -6.1(3)
N1 Co1 N22 C62 -88.1(3)
N24 Co1 N22 C62 -140.5(11)
N3 Co1 N22 C62 86.8(3)
N2 Co1 N23 C73 -35.1(10)
N22 Co1 N23 C73 7.1(3)
N1 Co1 N23 C73 -80.1(3)
N24 Co1 N23 C73 -168.4(3)
N3 Co1 N23 C73 97.9(3)
N2 Co1 N23 C74 143.2(8)
N22 Co1 N23 C74 -174.6(3)
N1 Co1 N23 C74 98.1(3)
N24 Co1 N23 C74 9.9(3)
N3 Co1 N23 C74 -83.8(3)
N23 Co1 N24 C76 -28.8(4)
N2 Co1 N24 C76 158.2(4)
N22 Co1 N24 C76 -67.6(13)
N1 Co1 N24 C76 -119.9(4)
N3 Co1 N24 C76 65.0(4)
N23 Co1 N24 C80 145.8(3)
N2 Co1 N24 C80 -27.2(4)
N22 Co1 N24 C80 107.0(12)
N1 Co1 N24 C80 54.7(3)
N3 Co1 N24 C80 -120.3(3)
C64 N19 C61 C62 -2.8(5)
Co4 N19 C61 C62 -179.0(3)
C64 N19 C61 C65 178.6(3)
Co4 N19 C61 C65 2.4(4)
C63 N22 C62 C61 0.8(5)
Co1 N22 C62 C61 176.6(3)
N19 C61 C62 N22 2.4(6)
C65 C61 C62 N22 -179.1(3)
C62 N22 C63 C64 -3.6(6)
Co1 N22 C63 C64 -179.9(3)
C62 N22 C63 C73 176.8(3)
Co1 N22 C63 C73 0.4(4)
C61 N19 C64 C63 0.0(5)
Co4 N19 C64 C63 175.4(3)
N22 C63 C64 N19 3.3(6)
C73 C63 C64 N19 -177.1(3)
C66 N20 C65 O7 -5.4(6)
Co4 N20 C65 O7 172.4(4)
C66 N20 C65 C61 174.3(3)
Co4 N20 C65 C61 -8.0(4)
N19 C61 C65 O7 -176.9(4)
C62 C61 C65 O7 4.5(6)
N19 C61 C65 N20 3.4(5)
C62 C61 C65 N20 -175.2(4)
C65 N20 C66 C67 -149.0(4)
Co4 N20 C66 C67 33.5(5)
N20 C66 C67 C68 -66.8(5)
C72 N21 C68 C69 2.4(6)
Co4 N21 C68 C69 -179.7(3)
C72 N21 C68 C67 -174.0(4)
Co4 N21 C68 C67 3.9(6)
C66 C67 C68 C69 -127.4(4)
C66 C67 C68 N21 49.2(5)
N21 C68 C69 C70 1.9(8)
C67 C68 C69 C70 178.3(5)
C68 C69 C70 C71 -5.5(8)
C69 C70 C71 C72 4.9(8)
C70 C71 C72 N21 -0.9(8)
C68 N21 C72 C71 -2.8(7)
Co4 N21 C72 C71 179.1(4)
C74 N23 C73 O8 -5.1(6)
Co1 N23 C73 O8 173.3(3)
C74 N23 C73 C63 173.2(3)
Co1 N23 C73 C63 -8.4(4)
N22 C63 C73 O8 -176.5(4)
C64 C63 C73 O8 3.9(6)
N22 C63 C73 N23 5.1(5)
C64 C63 C73 N23 -174.5(4)
C73 N23 C74 C75 -149.3(4)
Co1 N23 C74 C75 32.4(5)
N23 C74 C75 C76 -69.7(5)
C80 N24 C76 C77 3.8(7)
Co1 N24 C76 C77 178.5(4)
C80 N24 C76 C75 -173.4(4)
Co1 N24 C76 C75 1.3(6)
C74 C75 C76 N24 53.7(6)
C74 C75 C76 C77 -123.4(5)
N24 C76 C77 C78 -2.2(8)
C75 C76 C77 C78 174.9(6)
C76 C77 C78 C79 0.8(10)
C77 C78 C79 C80 -1.2(10)
C78 C79 C80 N24 3.1(9)
C76 N24 C80 C79 -4.4(7)
Co1 N24 C80 C79 -179.3(5)
